data_7217030
loop_
_publ_author_name
'Sengoku, Tetsuya'
'Suzuki, Kosuke'
'Nakayama, Ken'
'Fumitoshi, Yagishita'
'Sakamoto, Masami'
'Takahashi, Masaki'
'Yoda, Hidemi'

_publ_section_title
;
 Novel chiral tetramic acid--derived diols: organocatalytic facile
 synthesis and unique structural properties
;
_journal_name_full 'RSC Advances'
_journal_paper_doi 10.1039/c4ra05405a
_journal_year 2014
_chemical_absolute_configuration syn
_chemical_formula_sum 'C30 H28 N3 O7'
_chemical_formula_weight 542.55
_chemical_name_systematic
; 
 ? 
;
_space_group_IT_number 19
_symmetry_cell_setting orthorhombic
_symmetry_space_group_name_Hall 'P 2ac 2ab'
_symmetry_space_group_name_H-M 'P 21 21 21'
_atom_sites_solution_hydrogens geom
_atom_sites_solution_primary direct
_atom_sites_solution_secondary difmap
_audit_creation_method SHELXL-97
_cell_angle_alpha 90.00
_cell_angle_beta 90.00
_cell_angle_gamma 90.00
_cell_formula_units_Z 4
_cell_length_a 10.4426(6)
_cell_length_b 12.0149(7)
_cell_length_c 21.1390(13)
_cell_measurement_reflns_used 9745
_cell_measurement_temperature 173
_cell_measurement_theta_max 67.90
_cell_measurement_theta_min 4.18
_cell_volume 2652.2(3)
_computing_cell_refinement 'Bruker SAINT'
_computing_data_collection 'Bruker APEX2'
_computing_data_reduction 'Bruker SAINT'
_computing_molecular_graphics 'Bruker SHELXTL'
_computing_publication_material 'Bruker SHELXTL'
_computing_structure_refinement 'SHELXL-97 (Sheldrick, 2008)'
_computing_structure_solution 'SHELXS-97 (Sheldrick, 2008)'
_diffrn_ambient_temperature 173
_diffrn_detector_area_resol_mean 8.333
_diffrn_measured_fraction_theta_full 0.956
_diffrn_measured_fraction_theta_max 0.955
_diffrn_measurement_device_type 'Bruker APEXII CCD area detector'
_diffrn_measurement_method '\f and \w scans'
_diffrn_radiation_monochromator 'Bruker Helios multilayer confocal mirror'
_diffrn_radiation_source 'Bruker TXS fine-focus rotating anode'
_diffrn_radiation_type CuK\a
_diffrn_radiation_wavelength 1.54178
_diffrn_reflns_av_R_equivalents 0.0582
_diffrn_reflns_av_sigmaI/netI 0.0571
_diffrn_reflns_limit_h_max 12
_diffrn_reflns_limit_h_min -12
_diffrn_reflns_limit_k_max 14
_diffrn_reflns_limit_k_min -14
_diffrn_reflns_limit_l_max 25
_diffrn_reflns_limit_l_min -24
_diffrn_reflns_number 15971
_diffrn_reflns_theta_full 68.00
_diffrn_reflns_theta_max 68.13
_diffrn_reflns_theta_min 4.18
_exptl_absorpt_coefficient_mu 0.809
_exptl_absorpt_correction_T_max 0.8550
_exptl_absorpt_correction_T_min 0.8550
_exptl_absorpt_correction_type empirical
_exptl_absorpt_process_details 'SADABS Sheldrick 1996'
_exptl_crystal_colour colourless
_exptl_crystal_density_diffrn 1.359
_exptl_crystal_density_method 'not measured'
_exptl_crystal_description prismatic
_exptl_crystal_F_000 1140
_exptl_crystal_size_max 0.20
_exptl_crystal_size_mid 0.20
_exptl_crystal_size_min 0.20
_refine_diff_density_max 1.097
_refine_diff_density_min -0.429
_refine_diff_density_rms 0.134
_refine_ls_abs_structure_details 'Flack H D (1983), Acta Cryst. A39, 876-881'
_refine_ls_abs_structure_Flack 0.3(5)
_refine_ls_extinction_method none
_refine_ls_goodness_of_fit_ref 1.107
_refine_ls_hydrogen_treatment constr
_refine_ls_matrix_type full
_refine_ls_number_parameters 363
_refine_ls_number_reflns 4505
_refine_ls_number_restraints 0
_refine_ls_restrained_S_all 1.107
_refine_ls_R_factor_all 0.1078
_refine_ls_R_factor_gt 0.1071
_refine_ls_shift/su_max 0.000
_refine_ls_shift/su_mean 0.000
_refine_ls_structure_factor_coef Fsqd
_refine_ls_weighting_details 'calc w=1/[\s^2^(Fo^2^)+(0.1519P)^2^+9.7779P] where P=(Fo^2^+2Fc^2^)/3'
_refine_ls_weighting_scheme calc
_refine_ls_wR_factor_gt 0.2861
_refine_ls_wR_factor_ref 0.2866
_reflns_number_gt 4427
_reflns_number_total 4505
_reflns_threshold_expression >2sigma(I)
_cod_data_source_file c4ra05405a2.cif
_cod_data_source_block u130115yag_p212121
_cod_depositor_comments
;
The following automatic conversions were performed:

'_symmetry_cell_setting' value 'Orthorhombic' changed to
'orthorhombic' according to
/usr/data/users/saulius/crontab/automatic-downloads/rss-feeds/RSC/lib/dictionaries/cif_core.dic
dictionary named 'cif_core.dic' version 2.4.2 from 2011-04-26.

Automatic conversion script
Id: cif_fix_values 2281 2013-09-26 08:29:07Z andrius 
;
_cod_original_sg_symbol_H-M P2(1)2(1)2(1)
_cod_database_code 7217030

loop_
_symmetry_equiv_pos_as_xyz
'x, y, z'
'-x+1/2, -y, z+1/2'
'-x, y+1/2, -z+1/2'
'x+1/2, -y+1/2, -z'

loop_
_atom_site_label
_atom_site_type_symbol
_atom_site_fract_x
_atom_site_fract_y
_atom_site_fract_z
_atom_site_U_iso_or_equiv
_atom_site_adp_type
_atom_site_occupancy
_atom_site_symmetry_multiplicity
_atom_site_calc_flag
_atom_site_refinement_flags
C1 C 0.7613(6) 0.5394(4) 0.1794(3) 0.0222(12) Uani 1 1 d .
C2 C 0.8668(6) 0.4922(5) 0.2113(3) 0.0283(13) Uani 1 1 d .
H2 H 0.9396 0.4691 0.1878 0.034 Uiso 1 1 calc R
C3 C 0.8659(7) 0.4791(6) 0.2768(3) 0.0334(15) Uani 1 1 d .
H3 H 0.9364 0.4452 0.2976 0.040 Uiso 1 1 calc R
C4 C 0.7635(7) 0.5149(5) 0.3107(3) 0.0289(13) Uani 1 1 d .
C5 C 0.6567(7) 0.5591(5) 0.2817(3) 0.0312(14) Uani 1 1 d .
H5 H 0.5845 0.5813 0.3060 0.037 Uiso 1 1 calc R
C6 C 0.6567(6) 0.5708(5) 0.2159(3) 0.0286(13) Uani 1 1 d .
H6 H 0.5833 0.6010 0.1956 0.034 Uiso 1 1 calc R
C7 C 0.7679(5) 0.5636(5) 0.1088(3) 0.0218(11) Uani 1 1 d .
H7 H 0.8090 0.6385 0.1052 0.026 Uiso 1 1 calc R
C8 C 0.6374(5) 0.5758(5) 0.0782(3) 0.0221(11) Uani 1 1 d .
C9 C 0.5435(5) 0.4867(5) 0.0710(3) 0.0265(13) Uani 1 1 d .
C10 C 0.4503(6) 0.6469(5) 0.0300(3) 0.0283(13) Uani 1 1 d .
H10 H 0.4486 0.6581 -0.0168 0.034 Uiso 1 1 calc R
C11 C 0.5828(6) 0.6685(5) 0.0549(3) 0.0249(12) Uani 1 1 d .
C12 C 0.3453(6) 0.7187(5) 0.0616(3) 0.0326(14) Uani 1 1 d .
H12A H 0.3586 0.7972 0.0490 0.039 Uiso 1 1 calc R
H12B H 0.2611 0.6952 0.0449 0.039 Uiso 1 1 calc R
C13 C 0.3406(7) 0.7133(5) 0.1323(3) 0.0324(14) Uani 1 1 d .
C14 C 0.2560(8) 0.6388(7) 0.1619(4) 0.0482(19) Uani 1 1 d .
H14 H 0.2050 0.5898 0.1372 0.058 Uiso 1 1 calc R
C15 C 0.2472(10) 0.6371(9) 0.2276(4) 0.064(3) Uani 1 1 d .
H15 H 0.1884 0.5880 0.2475 0.077 Uiso 1 1 calc R
C16 C 0.3192(8) 0.7026(7) 0.2624(4) 0.0465(19) Uani 1 1 d .
H16 H 0.3110 0.6991 0.3071 0.056 Uiso 1 1 calc R
C17 C 0.4053(7) 0.7754(7) 0.2368(3) 0.0407(17) Uani 1 1 d .
H17 H 0.4571 0.8208 0.2633 0.049 Uiso 1 1 calc R
C18 C 0.4158(7) 0.7820(6) 0.1707(3) 0.0372(15) Uani 1 1 d .
H18 H 0.4740 0.8331 0.1520 0.045 Uiso 1 1 calc R
C19 C 0.8549(5) 0.4848(5) 0.0730(2) 0.0201(11) Uani 1 1 d .
C20 C 0.9708(6) 0.5246(5) 0.0409(3) 0.0269(13) Uani 1 1 d .
C21 C 0.9638(6) 0.3342(5) 0.0271(3) 0.0260(13) Uani 1 1 d .
H21 H 0.9302 0.3071 -0.0144 0.031 Uiso 1 1 calc R
C22 C 0.8551(6) 0.3751(5) 0.0654(3) 0.0255(12) Uani 1 1 d .
C23 C 1.0476(6) 0.2429(5) 0.0563(3) 0.0295(13) Uani 1 1 d .
H23A H 0.9956 0.1745 0.0607 0.035 Uiso 1 1 calc R
H23B H 1.1186 0.2263 0.0267 0.035 Uiso 1 1 calc R
C24 C 1.1038(6) 0.2710(5) 0.1199(3) 0.0313(14) Uani 1 1 d .
C25 C 1.2209(8) 0.3214(6) 0.1249(4) 0.0461(18) Uani 1 1 d .
H25 H 1.2681 0.3367 0.0875 0.055 Uiso 1 1 calc R
C26 C 1.2718(9) 0.3501(7) 0.1817(5) 0.057(2) Uani 1 1 d .
H26 H 1.3509 0.3891 0.1828 0.068 Uiso 1 1 calc R
C27 C 1.2103(10) 0.3235(7) 0.2387(5) 0.060(3) Uani 1 1 d .
H27 H 1.2481 0.3407 0.2784 0.071 Uiso 1 1 calc R
C28 C 1.0901(8) 0.2704(6) 0.2348(4) 0.0442(18) Uani 1 1 d .
H28 H 1.0447 0.2510 0.2721 0.053 Uiso 1 1 calc R
C29 C 1.0392(8) 0.2469(5) 0.1761(3) 0.0359(15) Uani 1 1 d .
H29 H 0.9571 0.2131 0.1738 0.043 Uiso 1 1 calc R
C30 C 0.7836(10) 0.0026(6) 0.1084(4) 0.049(2) Uani 1 1 d .
H30A H 0.8708 0.0115 0.1247 0.074 Uiso 1 1 calc R
H30B H 0.7698 -0.0752 0.0962 0.074 Uiso 1 1 calc R
H30C H 0.7219 0.0234 0.1413 0.074 Uiso 1 1 calc R
N1 N 0.7626(6) 0.5052(4) 0.3801(3) 0.0361(13) Uani 1 1 d .
N2 N 0.4370(5) 0.5290(4) 0.0447(2) 0.0274(11) Uani 1 1 d .
H2A H 0.3673 0.4901 0.0371 0.033 Uiso 1 1 calc R
N3 N 1.0334(5) 0.4378(4) 0.0167(2) 0.0290(12) Uani 1 1 d .
H3A H 1.1074 0.4425 -0.0031 0.035 Uiso 1 1 calc R
O1 O 0.6674(6) 0.5317(5) 0.4093(2) 0.0569(16) Uani 1 1 d .
O2 O 0.8616(6) 0.4701(5) 0.4057(2) 0.0554(15) Uani 1 1 d .
O3 O 0.5525(4) 0.3851(3) 0.0868(2) 0.0311(10) Uani 1 1 d .
O4 O 0.6346(4) 0.7696(3) 0.0522(2) 0.0298(10) Uani 1 1 d .
H4 H 0.5822 0.8140 0.0357 0.045 Uiso 1 1 calc R
O5 O 1.0057(4) 0.6245(4) 0.0358(2) 0.0314(10) Uani 1 1 d .
O6 O 0.7672(4) 0.2982(3) 0.0843(2) 0.0278(9) Uani 1 1 d .
H6A H 0.7174 0.3270 0.1108 0.042 Uiso 1 1 calc R
O7 O 0.7659(4) 0.0740(4) 0.0535(2) 0.0341(10) Uani 1 1 d .

loop_
_atom_site_aniso_label
_atom_site_aniso_U_11
_atom_site_aniso_U_22
_atom_site_aniso_U_33
_atom_site_aniso_U_23
_atom_site_aniso_U_13
_atom_site_aniso_U_12
C1 0.027(3) 0.020(3) 0.019(3) -0.003(2) 0.000(2) 0.001(2)
C2 0.031(3) 0.032(3) 0.022(3) -0.004(3) -0.005(2) 0.012(3)
C3 0.041(3) 0.032(3) 0.028(3) -0.010(3) -0.015(3) 0.010(3)
C4 0.053(4) 0.021(3) 0.012(3) 0.004(2) -0.001(2) -0.002(3)
C5 0.043(4) 0.031(3) 0.021(3) -0.006(3) 0.005(3) 0.001(3)
C6 0.038(3) 0.028(3) 0.020(3) -0.003(2) 0.003(2) 0.008(3)
C7 0.021(3) 0.017(2) 0.027(3) 0.002(2) 0.000(2) 0.002(2)
C8 0.020(3) 0.027(3) 0.019(3) 0.001(2) -0.002(2) 0.000(2)
C9 0.022(3) 0.020(3) 0.038(3) 0.002(2) 0.006(2) -0.003(2)
C10 0.035(3) 0.021(3) 0.029(3) 0.011(2) -0.001(3) 0.001(2)
C11 0.037(3) 0.017(3) 0.021(3) 0.003(2) 0.010(2) -0.005(2)
C12 0.028(3) 0.030(3) 0.040(4) 0.011(3) 0.000(3) 0.002(3)
C13 0.045(4) 0.025(3) 0.028(3) 0.001(3) 0.002(3) 0.014(3)
C14 0.053(4) 0.042(4) 0.050(5) -0.006(3) 0.008(4) -0.011(4)
C15 0.077(6) 0.065(6) 0.051(5) 0.003(4) 0.034(5) -0.001(5)
C16 0.066(5) 0.041(4) 0.032(4) -0.002(3) 0.018(3) 0.008(4)
C17 0.039(4) 0.044(4) 0.039(4) -0.015(3) -0.003(3) 0.012(3)
C18 0.043(4) 0.031(3) 0.038(4) 0.006(3) 0.010(3) 0.003(3)
C19 0.022(3) 0.024(3) 0.014(2) 0.003(2) 0.003(2) 0.002(2)
C20 0.024(3) 0.022(3) 0.035(3) 0.006(2) -0.006(2) 0.000(2)
C21 0.034(3) 0.020(3) 0.024(3) -0.001(2) -0.002(2) -0.001(2)
C22 0.025(3) 0.024(3) 0.027(3) 0.009(2) -0.002(2) -0.005(2)
C23 0.034(3) 0.020(3) 0.034(3) -0.002(2) 0.002(3) 0.005(3)
C24 0.035(3) 0.018(3) 0.041(4) 0.003(3) 0.006(3) 0.004(2)
C25 0.044(4) 0.037(4) 0.057(5) 0.012(3) -0.014(4) 0.005(3)
C26 0.053(5) 0.047(4) 0.071(6) 0.014(4) -0.018(4) -0.015(4)
C27 0.079(6) 0.036(4) 0.063(6) -0.009(4) -0.044(5) 0.022(4)
C28 0.060(5) 0.035(4) 0.037(4) 0.000(3) -0.001(3) 0.018(3)
C29 0.053(4) 0.027(3) 0.028(3) 0.005(3) 0.002(3) 0.006(3)
C30 0.086(6) 0.027(3) 0.034(4) 0.003(3) -0.011(4) 0.000(4)
N1 0.063(4) 0.029(3) 0.017(3) 0.001(2) -0.002(3) -0.003(3)
N2 0.028(3) 0.020(2) 0.034(3) -0.001(2) -0.010(2) -0.002(2)
N3 0.029(2) 0.024(3) 0.034(3) 0.015(2) 0.014(2) 0.004(2)
O1 0.078(4) 0.072(4) 0.020(2) 0.004(3) 0.011(3) 0.008(3)
O2 0.074(4) 0.071(4) 0.022(2) 0.013(3) -0.016(2) 0.001(3)
O3 0.027(2) 0.021(2) 0.046(3) 0.0000(19) 0.0013(19) -0.0028(17)
O4 0.030(2) 0.018(2) 0.042(2) 0.0072(18) 0.0003(18) 0.0004(17)
O5 0.032(2) 0.028(2) 0.034(2) 0.0139(19) 0.0031(18) -0.0068(18)
O6 0.028(2) 0.0183(19) 0.037(2) 0.0017(17) 0.0053(18) -0.0009(17)
O7 0.028(2) 0.036(2) 0.038(2) -0.004(2) -0.0057(18) 0.0043(19)

loop_
_atom_type_symbol
_atom_type_description
_atom_type_scat_dispersion_real
_atom_type_scat_dispersion_imag
_atom_type_scat_source
C C 0.0181 0.0091 'International Tables Vol C Tables 4.2.6.8 and 6.1.1.4'
H H 0.0000 0.0000 'International Tables Vol C Tables 4.2.6.8 and 6.1.1.4'
N N 0.0311 0.0180 'International Tables Vol C Tables 4.2.6.8 and 6.1.1.4'
O O 0.0492 0.0322 'International Tables Vol C Tables 4.2.6.8 and 6.1.1.4'

loop_
_geom_angle_atom_site_label_1
_geom_angle_atom_site_label_2
_geom_angle_atom_site_label_3
_geom_angle
C6 C1 C2 117.2(5)
C6 C1 C7 121.9(5)
C2 C1 C7 120.6(5)
C3 C2 C1 121.0(6)
C3 C2 H2 119.5
C1 C2 H2 119.5
C4 C3 C2 119.6(6)
C4 C3 H3 120.2
C2 C3 H3 120.2
C3 C4 C5 121.6(5)
C3 C4 N1 120.4(6)
C5 C4 N1 117.9(6)
C4 C5 C6 118.7(6)
C4 C5 H5 120.6
C6 C5 H5 120.6
C1 C6 C5 121.7(6)
C1 C6 H6 119.1
C5 C6 H6 119.1
C19 C7 C8 112.7(5)
C19 C7 C1 113.4(4)
C8 C7 C1 113.3(5)
C19 C7 H7 105.5
C8 C7 H7 105.5
C1 C7 H7 105.5
C11 C8 C9 106.6(5)
C11 C8 C7 128.1(5)
C9 C8 C7 125.3(5)
O3 C9 N2 122.4(5)
O3 C9 C8 128.9(6)
N2 C9 C8 108.7(5)
N2 C10 C11 100.5(5)
N2 C10 C12 112.5(5)
C11 C10 C12 113.9(5)
N2 C10 H10 109.9
C11 C10 H10 109.9
C12 C10 H10 109.9
O4 C11 C8 126.9(6)
O4 C11 C10 121.1(5)
C8 C11 C10 112.0(5)
C13 C12 C10 115.5(5)
C13 C12 H12A 108.4
C10 C12 H12A 108.4
C13 C12 H12B 108.4
C10 C12 H12B 108.4
H12A C12 H12B 107.5
C18 C13 C14 118.0(6)
C18 C13 C12 122.4(6)
C14 C13 C12 119.6(6)
C15 C14 C13 119.7(8)
C15 C14 H14 120.1
C13 C14 H14 120.1
C16 C15 C14 120.9(8)
C16 C15 H15 119.6
C14 C15 H15 119.6
C15 C16 C17 122.6(7)
C15 C16 H16 118.7
C17 C16 H16 118.7
C16 C17 C18 118.8(7)
C16 C17 H17 120.6
C18 C17 H17 120.6
C13 C18 C17 120.0(7)
C13 C18 H18 120.0
C17 C18 H18 120.0
C22 C19 C20 105.4(5)
C22 C19 C7 133.0(5)
C20 C19 C7 121.4(5)
O5 C20 N3 124.8(6)
O5 C20 C19 126.1(6)
N3 C20 C19 109.1(5)
N3 C21 C22 100.5(5)
N3 C21 C23 112.8(5)
C22 C21 C23 117.1(5)
N3 C21 H21 108.7
C22 C21 H21 108.7
C23 C21 H21 108.7
C19 C22 O6 129.5(6)
C19 C22 C21 113.4(5)
O6 C22 C21 116.9(5)
C24 C23 C21 114.9(5)
C24 C23 H23A 108.5
C21 C23 H23A 108.5
C24 C23 H23B 108.5
C21 C23 H23B 108.5
H23A C23 H23B 107.5
C25 C24 C29 117.2(7)
C25 C24 C23 121.1(7)
C29 C24 C23 121.6(6)
C26 C25 C24 122.1(8)
C26 C25 H25 118.9
C24 C25 H25 118.9
C25 C26 C27 121.5(8)
C25 C26 H26 119.3
C27 C26 H26 119.3
C26 C27 C28 117.4(7)
C26 C27 H27 121.3
C28 C27 H27 121.3
C29 C28 C27 119.2(8)
C29 C28 H28 120.4
C27 C28 H28 120.4
C28 C29 C24 122.5(7)
C28 C29 H29 118.8
C24 C29 H29 118.8
O7 C30 H30A 109.5
O7 C30 H30B 109.5
H30A C30 H30B 109.5
O7 C30 H30C 109.5
H30A C30 H30C 109.5
H30B C30 H30C 109.5
O1 N1 O2 123.2(6)
O1 N1 C4 119.5(6)
O2 N1 C4 117.3(6)
C9 N2 C10 112.2(5)
C9 N2 H2A 123.9
C10 N2 H2A 123.9
C20 N3 C21 111.4(5)
C20 N3 H3A 124.3
C21 N3 H3A 124.3
C11 O4 H4 109.5
C22 O6 H6A 109.5

loop_
_geom_bond_atom_site_label_1
_geom_bond_atom_site_label_2
_geom_bond_distance
C1 C6 1.389(8)
C1 C2 1.411(8)
C1 C7 1.522(8)
C2 C3 1.393(9)
C2 H2 0.9500
C3 C4 1.357(10)
C3 H3 0.9500
C4 C5 1.379(9)
C4 N1 1.471(7)
C5 C6 1.398(9)
C5 H5 0.9500
C6 H6 0.9500
C7 C19 1.515(8)
C7 C8 1.516(7)
C7 H7 1.0000
C8 C11 1.344(8)
C8 C9 1.460(8)
C9 O3 1.269(7)
C9 N2 1.343(8)
C10 N2 1.456(8)
C10 C11 1.503(9)
C10 C12 1.547(9)
C10 H10 1.0000
C11 O4 1.331(7)
C12 C13 1.495(9)
C12 H12A 0.9900
C12 H12B 0.9900
C13 C18 1.398(10)
C13 C14 1.406(11)
C14 C15 1.391(12)
C14 H14 0.9500
C15 C16 1.314(13)
C15 H15 0.9500
C16 C17 1.366(12)
C16 H16 0.9500
C17 C18 1.406(10)
C17 H17 0.9500
C18 H18 0.9500
C19 C22 1.328(8)
C19 C20 1.468(8)
C20 O5 1.259(7)
C20 N3 1.333(8)
C21 N3 1.459(8)
C21 C22 1.477(9)
C21 C23 1.533(8)
C21 H21 1.0000
C22 O6 1.362(7)
C23 C24 1.505(9)
C23 H23A 0.9900
C23 H23B 0.9900
C24 C25 1.368(10)
C24 C29 1.396(9)
C25 C26 1.357(12)
C25 H25 0.9500
C26 C27 1.403(14)
C26 H26 0.9500
C27 C28 1.411(13)
C27 H27 0.9500
C28 C29 1.378(10)
C28 H28 0.9500
C29 H29 0.9500
C30 O7 1.455(9)
C30 H30A 0.9800
C30 H30B 0.9800
C30 H30C 0.9800
N1 O1 1.213(8)
N1 O2 1.241(8)
N2 H2A 0.8800
N3 H3A 0.8800
O4 H4 0.8400
O6 H6A 0.8400

loop_
_geom_torsion_atom_site_label_1
_geom_torsion_atom_site_label_2
_geom_torsion_atom_site_label_3
_geom_torsion_atom_site_label_4
_geom_torsion
C6 C1 C2 C3 -0.6(9)
C7 C1 C2 C3 174.2(6)
C1 C2 C3 C4 -1.9(10)
C2 C3 C4 C5 3.4(10)
C2 C3 C4 N1 -177.9(6)
C3 C4 C5 C6 -2.4(9)
N1 C4 C5 C6 178.9(6)
C2 C1 C6 C5 1.6(9)
C7 C1 C6 C5 -173.1(6)
C4 C5 C6 C1 -0.2(10)
C6 C1 C7 C19 -155.5(5)
C2 C1 C7 C19 30.0(8)
C6 C1 C7 C8 -25.3(8)
C2 C1 C7 C8 160.2(5)
C19 C7 C8 C11 -118.9(6)
C1 C7 C8 C11 110.5(7)
C19 C7 C8 C9 63.9(7)
C1 C7 C8 C9 -66.6(7)
C11 C8 C9 O3 -179.4(6)
C7 C8 C9 O3 -1.7(10)
C11 C8 C9 N2 -0.6(7)
C7 C8 C9 N2 177.0(5)
C9 C8 C11 O4 179.8(6)
C7 C8 C11 O4 2.2(10)
C9 C8 C11 C10 -0.8(7)
C7 C8 C11 C10 -178.3(5)
N2 C10 C11 O4 -178.8(5)
C12 C10 C11 O4 -58.2(7)
N2 C10 C11 C8 1.8(6)
C12 C10 C11 C8 122.3(6)
N2 C10 C12 C13 59.5(7)
C11 C10 C12 C13 -53.9(7)
C10 C12 C13 C18 86.4(8)
C10 C12 C13 C14 -95.1(8)
C18 C13 C14 C15 1.5(12)
C12 C13 C14 C15 -177.1(8)
C13 C14 C15 C16 -1.6(15)
C14 C15 C16 C17 0.3(15)
C15 C16 C17 C18 1.1(12)
C14 C13 C18 C17 -0.1(10)
C12 C13 C18 C17 178.4(6)
C16 C17 C18 C13 -1.1(10)
C8 C7 C19 C22 -71.1(8)
C1 C7 C19 C22 59.4(9)
C8 C7 C19 C20 113.2(6)
C1 C7 C19 C20 -116.3(6)
C22 C19 C20 O5 178.5(6)
C7 C19 C20 O5 -4.8(9)
C22 C19 C20 N3 -0.5(7)
C7 C19 C20 N3 176.2(5)
C20 C19 C22 O6 -177.8(6)
C7 C19 C22 O6 6.1(11)
C20 C19 C22 C21 -2.1(7)
C7 C19 C22 C21 -178.2(6)
N3 C21 C22 C19 3.6(7)
C23 C21 C22 C19 126.1(6)
N3 C21 C22 O6 179.9(5)
C23 C21 C22 O6 -57.7(7)
N3 C21 C23 C24 60.3(7)
C22 C21 C23 C24 -55.5(8)
C21 C23 C24 C25 -90.5(8)
C21 C23 C24 C29 89.5(7)
C29 C24 C25 C26 -1.8(10)
C23 C24 C25 C26 178.2(7)
C24 C25 C26 C27 3.9(13)
C25 C26 C27 C28 -3.0(12)
C26 C27 C28 C29 0.2(11)
C27 C28 C29 C24 1.8(10)
C25 C24 C29 C28 -1.1(10)
C23 C24 C29 C28 178.9(6)
C3 C4 N1 O1 -175.7(7)
C5 C4 N1 O1 3.0(9)
C3 C4 N1 O2 4.5(9)
C5 C4 N1 O2 -176.8(6)
O3 C9 N2 C10 -179.3(6)
C8 C9 N2 C10 1.9(7)
C11 C10 N2 C9 -2.2(7)
C12 C10 N2 C9 -123.6(6)
O5 C20 N3 C21 -176.1(6)
C19 C20 N3 C21 2.9(7)
C22 C21 N3 C20 -3.9(6)
C23 C21 N3 C20 -129.3(6)
